data_7116540
loop_
_publ_author_name
'Luigi R. Nassimbeni'
'Nikoletta B. Bathori'
'Leena Desiree Patel'
'Hong Su'
'Edwin Weber'

_publ_section_title
;
 Separation of xylenes by enclathration
;
_journal_name_full Chem.Commun.
_journal_page_first 3627
_journal_paper_doi 10.1039/C4cc05329J
_journal_volume 51
_journal_year 2015
_chemical_formula_sum 'C37 H30 O2'
_chemical_formula_weight 506.61
_chemical_name_systematic
;
 ?
;
_space_group_crystal_system monoclinic
_space_group_IT_number 15
_space_group_name_Hall '-C 2yc'
_space_group_name_H-M_alt 'C 1 2/c 1'
_symmetry_space_group_name_Hall '-C 2yc'
_symmetry_space_group_name_H-M 'C 1 2/c 1'
_atom_sites_solution_hydrogens geom
_audit_creation_method SHELXL-2013
_cell_angle_alpha 90
_cell_angle_beta 95.92(3)
_cell_angle_gamma 90
_cell_formula_units_Z 4
_cell_length_a 18.733(4)
_cell_length_b 8.5251(17)
_cell_length_c 17.406(4)
_cell_measurement_reflns_used 3448
_cell_measurement_temperature 173(2)
_cell_measurement_theta_max 28.331
_cell_measurement_theta_min 2.186
_cell_volume 2764.9(10)
_computing_structure_refinement 'SHELXL-2013 (Sheldrick, 2013)'
_diffrn_ambient_temperature 173(2)
_diffrn_measured_fraction_theta_full 1.000
_diffrn_measured_fraction_theta_max 0.999
_diffrn_radiation_type MoK\a
_diffrn_radiation_wavelength 0.71073
_diffrn_reflns_av_R_equivalents 0.0329
_diffrn_reflns_av_unetI/netI 0.0259
_diffrn_reflns_Laue_measured_fraction_full 1.000
_diffrn_reflns_Laue_measured_fraction_max 0.999
_diffrn_reflns_limit_h_max 24
_diffrn_reflns_limit_h_min -24
_diffrn_reflns_limit_k_max 11
_diffrn_reflns_limit_k_min -11
_diffrn_reflns_limit_l_max 23
_diffrn_reflns_limit_l_min -23
_diffrn_reflns_number 16302
_diffrn_reflns_point_group_measured_fraction_full 1.000
_diffrn_reflns_point_group_measured_fraction_max 0.999
_diffrn_reflns_theta_full 25.242
_diffrn_reflns_theta_max 28.331
_diffrn_reflns_theta_min 2.186
_exptl_absorpt_coefficient_mu 0.074
_exptl_absorpt_correction_type none
_exptl_crystal_colour colorless
_exptl_crystal_density_diffrn 1.217
_exptl_crystal_description chunk
_exptl_crystal_F_000 1072
_exptl_crystal_size_max 0.460
_exptl_crystal_size_mid 0.330
_exptl_crystal_size_min 0.200
_refine_diff_density_max 0.311
_refine_diff_density_min -0.221
_refine_diff_density_rms 0.038
_refine_ls_extinction_method none
_refine_ls_goodness_of_fit_ref 1.024
_refine_ls_hydrogen_treatment noref
_refine_ls_matrix_type full
_refine_ls_number_parameters 210
_refine_ls_number_reflns 3448
_refine_ls_number_restraints 6
_refine_ls_restrained_S_all 1.023
_refine_ls_R_factor_all 0.0614
_refine_ls_R_factor_gt 0.0450
_refine_ls_shift/su_max 0.000
_refine_ls_shift/su_mean 0.000
_refine_ls_structure_factor_coef Fsqd
_refine_ls_weighting_details 'w=1/[\s^2^(Fo^2^)+(0.0561P)^2^+1.3316P] where P=(Fo^2^+2Fc^2^)/3'
_refine_ls_weighting_scheme calc
_refine_ls_wR_factor_gt 0.1104
_refine_ls_wR_factor_ref 0.1222
_reflns_Friedel_coverage 0.000
_reflns_number_gt 2654
_reflns_number_total 3448
_reflns_threshold_expression 'I > 2\s(I)'
_cod_data_source_file c4cc05329j2.cif
_cod_data_source_block H3oxylene
_cod_original_cell_volume 2765.0(10)
_cod_database_code 7116540
_shelx_space_group_comment
;
The symmetry employed for this shelxl refinement is uniquely defined
by the following loop, which should always be used as a source of
symmetry information in preference to the above space-group names.
They are only intended as comments.
;
_shelx_estimated_absorpt_t_min 0.967
_shelx_estimated_absorpt_t_max 0.985
_shelxl_version_number 2013-3

loop_
_space_group_symop_operation_xyz
'x, y, z'
'-x, y, -z+1/2'
'x+1/2, y+1/2, z'
'-x+1/2, y+1/2, -z+1/2'
'-x, -y, -z'
'x, -y, z-1/2'
'-x+1/2, -y+1/2, -z'
'x+1/2, -y+1/2, z-1/2'

loop_
_atom_site_label
_atom_site_type_symbol
_atom_site_fract_x
_atom_site_fract_y
_atom_site_fract_z
_atom_site_U_iso_or_equiv
_atom_site_adp_type
_atom_site_occupancy
_atom_site_site_symmetry_order
_atom_site_calc_flag
_atom_site_refinement_flags_posn
_atom_site_refinement_flags_adp
_atom_site_refinement_flags_occupancy
_atom_site_disorder_assembly
_atom_site_disorder_group
O1 O 0.02931(4) 0.30985(10) 0.12013(5) 0.0306(2) Uani 1 1 d . . . . .
C1 C 0.3086(3) 0.7024(17) -0.0297(8) 0.0496(13) Uani 0.5 1 d D . P A -1
H1 H 0.3590 0.7080 -0.0323 0.059 Uiso 0.5 1 calc R U P A -1
C2 C 0.26926(18) 0.6014(4) -0.07943(19) 0.0615(9) Uani 0.5 1 d D . P A -1
H2 H 0.2924 0.5381 -0.1143 0.074 Uiso 0.5 1 calc R U P A -1
C3 C 0.19583(19) 0.5934(6) -0.0778(3) 0.0586(13) Uani 0.5 1 d D . P A -1
H3 H 0.1673 0.5258 -0.1118 0.070 Uiso 0.5 1 calc R U P A -1
C4 C 0.16509(19) 0.6867(3) -0.02529(17) 0.0504(8) Uani 0.5 1 d D . P A -1
H4 H 0.1146 0.6822 -0.0233 0.061 Uiso 0.5 1 calc R U P A -1
C5 C 0.2056(2) 0.7862(17) 0.0244(8) 0.0573(18) Uani 0.5 1 d D . P A -1
C6 C 0.27904(15) 0.7959(3) 0.02348(17) 0.0385(6) Uani 0.5 1 d D . P A -1
C7 C 0.1699(2) 0.8853(5) 0.0792(2) 0.0595(9) Uani 0.5 1 d . . P A -1
H7A H 0.1185 0.8615 0.0746 0.089 Uiso 0.5 1 calc R U P A -1
H7B H 0.1769 0.9962 0.0672 0.089 Uiso 0.5 1 calc R U P A -1
H7C H 0.1908 0.8637 0.1321 0.089 Uiso 0.5 1 calc R U P A -1
C8 C 0.3259(3) 0.8990(9) 0.0726(4) 0.0603(13) Uiso 0.5 1 d . . P A -1
H8A H 0.3197 0.8782 0.1269 0.090 Uiso 0.5 1 calc R U P A -1
H8B H 0.3135 1.0085 0.0603 0.090 Uiso 0.5 1 calc R U P A -1
H8C H 0.3759 0.8798 0.0635 0.090 Uiso 0.5 1 calc R U P A -1
C10 C -0.00847(6) -0.20710(14) 0.20805(7) 0.0295(3) Uani 1 1 d . . . . .
C11 C -0.01836(7) -0.33096(16) 0.15634(9) 0.0407(3) Uani 1 1 d . . . . .
H11 H -0.0127 -0.4362 0.1739 0.049 Uiso 1 1 calc R U . . .
C12 C -0.03650(8) -0.29896(18) 0.07914(9) 0.0451(4) Uani 1 1 d . . . . .
H12 H -0.0418 -0.3826 0.0430 0.054 Uiso 1 1 calc R U . . .
C13 C -0.04697(7) -0.14609(18) 0.05396(8) 0.0416(3) Uani 1 1 d . . . . .
H13 H -0.0613 -0.1264 0.0009 0.050 Uiso 1 1 calc R U . . .
C14 C -0.03686(6) -0.02066(16) 0.10509(7) 0.0319(3) Uani 1 1 d . . . . .
H14 H -0.0446 0.0841 0.0875 0.038 Uiso 1 1 calc R U . . .
C15 C -0.01524(6) -0.05149(13) 0.18212(6) 0.0246(2) Uani 1 1 d . . . . .
C16 C 0.0000 0.05570(18) 0.2500 0.0224(3) Uani 1 2 d S T P . .
C17 C 0.03959(6) 0.21305(13) 0.24832(6) 0.0237(2) Uani 1 1 d . . . . .
H17 H 0.0687 0.2423 0.2976 0.028 Uiso 1 1 calc R U . . .
C18 C 0.06888(6) 0.26882(13) 0.17645(6) 0.0244(2) Uani 1 1 d . . . . .
C19 C 0.14810(6) 0.27592(14) 0.17668(7) 0.0267(3) Uani 1 1 d . . . . .
C20 C 0.19418(7) 0.19840(16) 0.23146(8) 0.0369(3) Uani 1 1 d . . . . .
H20 H 0.1753 0.1396 0.2711 0.044 Uiso 1 1 calc R U . . .
C21 C 0.26760(8) 0.2067(2) 0.22841(9) 0.0470(4) Uani 1 1 d . . . . .
H21 H 0.2992 0.1524 0.2655 0.056 Uiso 1 1 calc R U . . .
C22 C 0.29493(7) 0.29378(19) 0.17142(9) 0.0466(4) Uani 1 1 d . . . . .
H22 H 0.3454 0.2999 0.1697 0.056 Uiso 1 1 calc R U . . .
C23 C 0.24964(8) 0.37170(19) 0.11716(9) 0.0470(4) Uani 1 1 d . . . . .
H23 H 0.2688 0.4318 0.0782 0.056 Uiso 1 1 calc R U . . .
C24 C 0.17638(7) 0.36283(17) 0.11915(8) 0.0367(3) Uani 1 1 d . . . . .
H24 H 0.1452 0.4160 0.0813 0.044 Uiso 1 1 calc R U . . .

loop_
_atom_site_aniso_label
_atom_site_aniso_U_11
_atom_site_aniso_U_22
_atom_site_aniso_U_33
_atom_site_aniso_U_23
_atom_site_aniso_U_13
_atom_site_aniso_U_12
O1 0.0319(4) 0.0308(5) 0.0299(4) 0.0033(3) 0.0071(3) -0.0015(3)
C1 0.067(3) 0.041(3) 0.041(3) 0.004(2) 0.004(3) 0.000(3)
C2 0.080(3) 0.055(2) 0.0512(19) 0.0031(16) 0.0171(18) 0.0139(19)
C3 0.073(4) 0.047(2) 0.055(2) 0.0056(16) -0.001(2) -0.001(3)
C4 0.056(2) 0.0394(17) 0.0538(19) 0.0111(14) -0.0040(15) -0.0066(14)
C5 0.063(3) 0.048(4) 0.059(5) 0.023(3) 0.001(3) -0.003(3)
C6 0.0442(17) 0.0316(14) 0.0388(15) 0.0087(12) -0.0001(13) -0.0016(12)
C7 0.057(2) 0.064(2) 0.058(2) 0.0058(18) 0.0105(16) 0.0087(18)
C10 0.0212(5) 0.0262(6) 0.0421(7) -0.0044(5) 0.0074(5) -0.0016(4)
C11 0.0339(7) 0.0286(6) 0.0604(9) -0.0120(6) 0.0090(6) -0.0022(5)
C12 0.0408(8) 0.0440(8) 0.0525(9) -0.0256(7) 0.0147(6) -0.0121(6)
C13 0.0415(7) 0.0534(9) 0.0318(7) -0.0136(6) 0.0124(5) -0.0162(6)
C14 0.0334(6) 0.0358(7) 0.0279(6) -0.0037(5) 0.0094(5) -0.0087(5)
C15 0.0205(5) 0.0254(6) 0.0292(6) -0.0045(4) 0.0091(4) -0.0028(4)
C16 0.0231(7) 0.0213(7) 0.0237(7) 0.000 0.0074(6) 0.000
C17 0.0251(6) 0.0216(5) 0.0256(5) -0.0020(4) 0.0090(4) -0.0021(4)
C18 0.0285(6) 0.0184(5) 0.0276(6) -0.0021(4) 0.0096(4) -0.0015(4)
C19 0.0289(6) 0.0249(6) 0.0280(6) -0.0027(4) 0.0112(5) -0.0022(4)
C20 0.0346(7) 0.0412(7) 0.0369(7) 0.0069(6) 0.0125(5) 0.0047(6)
C21 0.0321(7) 0.0612(10) 0.0478(8) 0.0049(7) 0.0056(6) 0.0089(7)
C22 0.0278(7) 0.0574(10) 0.0565(9) -0.0053(7) 0.0139(6) -0.0053(6)
C23 0.0378(7) 0.0556(9) 0.0507(8) 0.0077(7) 0.0192(6) -0.0114(7)
C24 0.0342(7) 0.0418(7) 0.0355(7) 0.0069(6) 0.0104(5) -0.0060(6)

loop_
_atom_type_symbol
_atom_type_description
_atom_type_scat_dispersion_real
_atom_type_scat_dispersion_imag
_atom_type_scat_source
C C 0.0033 0.0016 'International Tables Vol C Tables 4.2.6.8 and 6.1.1.4'
H H 0.0000 0.0000 'International Tables Vol C Tables 4.2.6.8 and 6.1.1.4'
O O 0.0106 0.0060 'International Tables Vol C Tables 4.2.6.8 and 6.1.1.4'

loop_
_geom_angle_atom_site_label_1
_geom_angle_atom_site_label_2
_geom_angle_atom_site_label_3
_geom_angle
_geom_angle_site_symmetry_1
_geom_angle_site_symmetry_3
C2 C1 C6 123.8(4) . .
C1 C2 C3 119.2(4) . .
C2 C3 C4 118.0(4) . .
C5 C4 C3 121.9(4) . .
C6 C5 C4 120.9(4) . .
C6 C5 C7 119.3(3) . .
C4 C5 C7 119.9(3) . .
C5 C6 C1 116.3(4) . .
C5 C6 C8 124.8(4) . .
C1 C6 C8 118.9(3) . .
C11 C10 C15 120.62(12) . .
C11 C10 C10 130.44(9) . 2
C15 C10 C10 108.93(7) . 2
C12 C11 C10 118.99(13) . .
C11 C12 C13 120.54(13) . .
C12 C13 C14 121.07(13) . .
C15 C14 C13 118.69(13) . .
C14 C15 C10 119.91(11) . .
C14 C15 C16 131.36(11) . .
C10 C15 C16 108.64(10) . .
C15 C16 C15 104.80(13) 2 .
C15 C16 C17 124.86(7) 2 2
C15 C16 C17 119.69(7) . 2
C15 C16 C17 119.68(7) 2 .
C15 C16 C17 124.86(7) . .
C17 C16 C17 58.11(10) 2 .
C17 C17 C18 119.05(12) 2 .
C17 C17 C16 60.95(5) 2 .
C18 C17 C16 120.93(8) . .
O1 C18 C19 121.04(10) . .
O1 C18 C17 121.32(10) . .
C19 C18 C17 117.63(10) . .
C20 C19 C24 119.47(12) . .
C20 C19 C18 122.26(11) . .
C24 C19 C18 118.27(11) . .
C21 C20 C19 120.01(12) . .
C22 C21 C20 119.95(14) . .
C23 C22 C21 120.39(13) . .
C22 C23 C24 120.14(13) . .
C23 C24 C19 120.03(13) . .

loop_
_geom_bond_atom_site_label_1
_geom_bond_atom_site_label_2
_geom_bond_distance
_geom_bond_site_symmetry_2
O1 C18 1.2177(14) .
C1 C2 1.3790(11) .
C1 C6 1.3803(11) .
C2 C3 1.3805(11) .
C3 C4 1.3813(11) .
C4 C5 1.3813(11) .
C5 C6 1.3805(11) .
C5 C7 1.484(5) .
C6 C8 1.455(6) .
C10 C11 1.3875(18) .
C10 C15 1.4027(16) .
C10 C10 1.462(3) 2
C11 C12 1.379(2) .
C12 C13 1.383(2) .
C13 C14 1.3916(18) .
C14 C15 1.3853(17) .
C15 C16 1.4976(14) .
C16 C15 1.4976(14) 2
C16 C17 1.5345(17) 2
C16 C17 1.5345(17) .
C17 C17 1.490(2) 2
C17 C18 1.4944(15) .
C18 C19 1.4849(15) .
C19 C20 1.3861(18) .
C19 C24 1.3935(17) .
C20 C21 1.3839(19) .
C21 C22 1.379(2) .
C22 C23 1.374(2) .
C23 C24 1.3785(19) .
